data_4304596
loop_
_publ_author_name
'Guang-Chuan Ou'
'Long Jiang'
'Xiao-Long Feng'
'Tong-Bu Lu'

_publ_section_title
;
Spontaneous Resolution of a Racemic Nickel(II) Complex and Helicity
Induction via Hydrogen Bonding: The Effect of Chiral Building Blocks on the
Helicity of One-Dimensional Chains
;
_journal_name_full 'Inorganic Chemistry'
_journal_page_first 2710
_journal_page_last 2718
_journal_paper_doi 10.1021/ic7021424
_journal_volume 47
_journal_year 2008
_chemical_formula_sum 'C66 H130 Cl4 N14 Ni3 O21'
_chemical_formula_weight 1773.77
_chemical_name_systematic
; 
 ? 
;
_space_group_IT_number 19
_symmetry_cell_setting orthorhombic
_symmetry_space_group_name_Hall 'P 2ac 2ab'
_symmetry_space_group_name_H-M 'P 21 21 21'
_atom_sites_solution_hydrogens geom
_atom_sites_solution_primary direct
_atom_sites_solution_secondary difmap
_audit_creation_method SHELXL-97
_cell_angle_alpha 90.00
_cell_angle_beta 90.00
_cell_angle_gamma 90.00
_cell_formula_units_Z 4
_cell_length_a 14.993(3)
_cell_length_b 18.324(4)
_cell_length_c 30.432(6)
_cell_measurement_temperature 173(2)
_cell_volume 8361(3)
_computing_cell_refinement 'Bruker SMART'
_computing_data_collection 'Bruker SMART'
_computing_data_reduction 'Bruker SAINT'
_computing_molecular_graphics 'Bruker SHELXTL'
_computing_publication_material 'Bruker SHELXTL'
_computing_structure_refinement 'SHELXL-97 (Sheldrick, 1997)'
_computing_structure_solution 'SHELXS-97 (Sheldrick, 1990)'
_diffrn_ambient_temperature 173(2)
_diffrn_measured_fraction_theta_full 0.974
_diffrn_measured_fraction_theta_max 0.974
_diffrn_measurement_device_type 'CCD area detector'
_diffrn_measurement_method 'phi and omega scans'
_diffrn_radiation_monochromator graphite
_diffrn_radiation_source 'fine-focus sealed tube'
_diffrn_radiation_type MoK\a
_diffrn_radiation_wavelength 0.71073
_diffrn_reflns_av_R_equivalents 0.0890
_diffrn_reflns_av_sigmaI/netI 0.1520
_diffrn_reflns_limit_h_max 16
_diffrn_reflns_limit_h_min -19
_diffrn_reflns_limit_k_max 23
_diffrn_reflns_limit_k_min -17
_diffrn_reflns_limit_l_max 37
_diffrn_reflns_limit_l_min -37
_diffrn_reflns_number 40638
_diffrn_reflns_theta_full 27.15
_diffrn_reflns_theta_max 27.15
_diffrn_reflns_theta_min 1.30
_exptl_absorpt_coefficient_mu 0.872
_exptl_absorpt_correction_T_max 0.8314
_exptl_absorpt_correction_T_min 0.6951
_exptl_absorpt_correction_type multi-scan
_exptl_absorpt_process_details 'SADABS (Sheldrick, 1996)'
_exptl_crystal_colour blue
_exptl_crystal_density_diffrn 1.409
_exptl_crystal_density_method 'not measured'
_exptl_crystal_description prism
_exptl_crystal_F_000 3776
_exptl_crystal_size_max 0.45
_exptl_crystal_size_mid 0.25
_exptl_crystal_size_min 0.22
_refine_diff_density_max 0.742
_refine_diff_density_min -0.489
_refine_diff_density_rms 0.094
_refine_ls_abs_structure_details 'Flack H D (1983), Acta Cryst. A39, 876-881'
_refine_ls_abs_structure_Flack -0.026(13)
_refine_ls_extinction_method none
_refine_ls_goodness_of_fit_ref 0.959
_refine_ls_hydrogen_treatment mixed
_refine_ls_matrix_type full
_refine_ls_number_parameters 974
_refine_ls_number_reflns 17994
_refine_ls_number_restraints 0
_refine_ls_restrained_S_all 0.959
_refine_ls_R_factor_all 0.1252
_refine_ls_R_factor_gt 0.0590
_refine_ls_shift/su_max 0.001
_refine_ls_shift/su_mean 0.000
_refine_ls_structure_factor_coef Fsqd
_refine_ls_weighting_details 'calc w=1/[\s^2^(Fo^2^)+(0.0538P)^2^+0.0000P] where P=(Fo^2^+2Fc^2^)/3'
_refine_ls_weighting_scheme calc
_refine_ls_wR_factor_gt 0.1164
_refine_ls_wR_factor_ref 0.1387
_reflns_number_gt 10454
_reflns_number_total 17994
_reflns_threshold_expression >2sigma(I)
_cod_data_source_file ic7021424-file005.cif
_cod_data_source_block l704261m
_cod_depositor_comments
;
The following automatic conversions were performed:
'_symmetry_cell_setting' value 'Orthorhombic' changed to 'orthorhombic'
according to '/home/saulius/struct/CIF-dictionaries/cif_core.dic'
dictionary named 'cif_core.dic' version 2.4.1 from 2010-06-29.

Automatic conversion script
Id: cif_fix_enum 1527 2010-12-29 10:47:43Z saulius 
;
_cod_database_code 4304596

loop_
_symmetry_equiv_pos_as_xyz
'x, y, z'
'-x+1/2, -y, z+1/2'
'-x, y+1/2, -z+1/2'
'x+1/2, -y+1/2, -z'

loop_
_atom_site_label
_atom_site_type_symbol
_atom_site_fract_x
_atom_site_fract_y
_atom_site_fract_z
_atom_site_U_iso_or_equiv
_atom_site_adp_type
_atom_site_occupancy
_atom_site_symmetry_multiplicity
_atom_site_calc_flag
_atom_site_refinement_flags
_atom_site_disorder_assembly
_atom_site_disorder_group
Ni3 Ni 0.90173(5) 0.26301(4) 0.18279(2) 0.02144(18) Uani 1 1 d . . .
Ni2 Ni 0.53235(5) 0.30689(4) 0.14990(2) 0.02328(18) Uani 1 1 d . . .
Ni1 Ni 0.85745(4) 0.70893(4) 0.00576(2) 0.01825(17) Uani 1 1 d . . .
Cl1 Cl 0.19822(12) 0.32191(9) 0.11464(7) 0.0452(5) Uani 1 1 d . . .
O3 O 0.7625(2) 0.2794(2) 0.16975(12) 0.0236(9) Uani 1 1 d . . .
O10 O 0.1595(7) 0.3884(4) 0.1047(3) 0.159(4) Uani 1 1 d . . .
N11 N 1.0367(3) 0.2372(3) 0.19877(14) 0.0233(11) Uani 1 1 d . . .
H11A H 1.0711 0.2524 0.1751 0.028 Uiso 1 1 calc R . .
N7 N 0.5246(3) 0.1996(3) 0.11996(15) 0.0259(11) Uani 1 1 d . . .
H7B H 0.5708 0.1726 0.1323 0.031 Uiso 1 1 calc R . .
O4 O 0.6252(2) 0.2558(2) 0.19451(12) 0.0231(9) Uani 1 1 d . . .
N6 N 0.4314(3) 0.2697(3) 0.19164(15) 0.0249(12) Uani 1 1 d . . .
H6B H 0.3775 0.2863 0.1803 0.030 Uiso 1 1 calc R . .
N14 N 0.8914(3) 0.1623(2) 0.14601(14) 0.0206(11) Uani 1 1 d . . .
H14B H 0.8314 0.1494 0.1468 0.025 Uiso 1 1 calc R . .
N13 N 0.9250(3) 0.3106(3) 0.12012(14) 0.0241(11) Uani 1 1 d . . .
H13A H 0.9860 0.3084 0.1147 0.029 Uiso 1 1 calc R . .
N10 N 0.8387(3) 0.2268(2) 0.24147(14) 0.0221(11) Uani 1 1 d . . .
H10A H 0.8715 0.1895 0.2537 0.027 Uiso 1 1 calc R . .
H10B H 0.8365 0.2646 0.2614 0.027 Uiso 1 1 calc R . .
C43 C 0.7472(3) 0.2010(3) 0.23209(17) 0.0207(13) Uani 1 1 d . . .
H43A H 0.7526 0.1508 0.2194 0.025 Uiso 1 1 calc R . .
N8 N 0.4567(3) 0.3480(3) 0.09706(15) 0.0269(12) Uani 1 1 d . . .
H8D H 0.3987 0.3308 0.1002 0.032 Uiso 1 1 calc R . .
C42 C 0.7069(4) 0.2498(3) 0.19618(18) 0.0224(14) Uani 1 1 d . . .
C51 C 0.8814(4) 0.2597(3) 0.08987(18) 0.0284(15) Uani 1 1 d . . .
H51A H 0.8973 0.2722 0.0592 0.034 Uiso 1 1 calc R . .
H51B H 0.8158 0.2636 0.0930 0.034 Uiso 1 1 calc R . .
C59 C 1.0590(4) 0.2853(4) 0.2353(2) 0.0340(16) Uani 1 1 d . . .
H59A H 1.1238 0.2828 0.2414 0.041 Uiso 1 1 calc R . .
H59B H 1.0266 0.2697 0.2620 0.041 Uiso 1 1 calc R . .
C65 C 0.8955(4) 0.3873(3) 0.11196(19) 0.0293(15) Uani 1 1 d . . .
H65A H 0.8292 0.3894 0.1154 0.035 Uiso 1 1 calc R . .
N9 N 0.5140(3) 0.4140(3) 0.17752(16) 0.0284(12) Uani 1 1 d . . .
H9C H 0.5654 0.4399 0.1704 0.034 Uiso 1 1 calc R . .
C46 C 0.7532(4) 0.1743(4) 0.3472(2) 0.0371(16) Uani 1 1 d . . .
H46A H 0.7414 0.2242 0.3534 0.045 Uiso 1 1 calc R . .
N12 N 0.9366(3) 0.3667(3) 0.21354(16) 0.0286(12) Uani 1 1 d . . .
H12A H 0.9084 0.3658 0.2408 0.034 Uiso 1 1 calc R . .
C32 C 0.4361(4) 0.2940(3) 0.23846(19) 0.0311(15) Uani 1 1 d . . .
H32A H 0.4961 0.2803 0.2502 0.037 Uiso 1 1 calc R . .
C27 C 0.4421(4) 0.4467(3) 0.1505(2) 0.0342(16) Uani 1 1 d . . .
H27A H 0.4424 0.5003 0.1542 0.041 Uiso 1 1 calc R . .
H27B H 0.3835 0.4281 0.1606 0.041 Uiso 1 1 calc R . .
C35 C 0.4401(4) 0.1692(4) 0.1394(2) 0.0349(16) Uani 1 1 d . . .
H35A H 0.3880 0.1891 0.1233 0.042 Uiso 1 1 calc R . .
H35B H 0.4396 0.1155 0.1361 0.042 Uiso 1 1 calc R . .
C40 C 0.4889(4) 0.3253(3) 0.05355(18) 0.0310(15) Uani 1 1 d . . .
H40A H 0.5546 0.3346 0.0524 0.037 Uiso 1 1 calc R . .
C60 C 1.0332(4) 0.3623(3) 0.2236(2) 0.0358(16) Uani 1 1 d . . .
H60A H 1.0474 0.3952 0.2484 0.043 Uiso 1 1 calc R . .
H60B H 1.0680 0.3786 0.1977 0.043 Uiso 1 1 calc R . .
C58 C 1.1611(4) 0.1513(3) 0.2185(2) 0.0394(17) Uani 1 1 d . . .
H58A H 1.1759 0.1820 0.2438 0.059 Uiso 1 1 calc R . .
H58B H 1.1969 0.1663 0.1931 0.059 Uiso 1 1 calc R . .
H58C H 1.1741 0.1002 0.2256 0.059 Uiso 1 1 calc R . .
C57 C 1.0620(4) 0.1595(3) 0.2076(2) 0.0267(15) Uani 1 1 d . . .
H57A H 1.0270 0.1423 0.2336 0.032 Uiso 1 1 calc R . .
C52 C 0.9105(4) 0.1823(3) 0.09978(19) 0.0321(15) Uani 1 1 d . . .
H52A H 0.8789 0.1483 0.0799 0.039 Uiso 1 1 calc R . .
H52B H 0.9752 0.1776 0.0942 0.039 Uiso 1 1 calc R . .
C28 C 0.5009(4) 0.4248(3) 0.22575(19) 0.0281(15) Uani 1 1 d . . .
C50 C 0.7461(4) 0.0740(4) 0.2997(2) 0.0350(17) Uani 1 1 d . . .
H50A H 0.7307 0.0531 0.2721 0.042 Uiso 1 1 calc R . .
C61 C 0.9101(4) 0.4383(3) 0.1934(2) 0.0311(15) Uani 1 1 d . . .
C38 C 0.6308(4) 0.1986(3) 0.05969(19) 0.0368(16) Uani 1 1 d . . .
H38A H 0.6664 0.1636 0.0766 0.055 Uiso 1 1 calc R . .
H38B H 0.6499 0.2483 0.0668 0.055 Uiso 1 1 calc R . .
H38C H 0.6391 0.1896 0.0282 0.055 Uiso 1 1 calc R . .
C34 C 0.4330(4) 0.1883(3) 0.1862(2) 0.0349(16) Uani 1 1 d . . .
H34A H 0.4844 0.1677 0.2025 0.042 Uiso 1 1 calc R . .
H34B H 0.3778 0.1670 0.1986 0.042 Uiso 1 1 calc R . .
C64 C 0.9367(4) 0.4396(3) 0.1444(2) 0.0325(15) Uani 1 1 d . . .
H64A H 0.9249 0.4896 0.1335 0.039 Uiso 1 1 calc R . .
H64B H 1.0021 0.4323 0.1431 0.039 Uiso 1 1 calc R . .
C53 C 0.9428(4) 0.0937(3) 0.1587(2) 0.0262(14) Uani 1 1 d . . .
C62 C 0.9534(4) 0.5025(3) 0.2162(2) 0.0417(18) Uani 1 1 d . . .
H62A H 1.0184 0.4992 0.2131 0.063 Uiso 1 1 calc R . .
H62B H 0.9377 0.5019 0.2475 0.063 Uiso 1 1 calc R . .
H62C H 0.9323 0.5480 0.2029 0.063 Uiso 1 1 calc R . .
C44 C 0.6878(4) 0.1950(4) 0.27282(17) 0.0293(15) Uani 1 1 d . . .
H44A H 0.6783 0.2441 0.2855 0.035 Uiso 1 1 calc R . .
H44B H 0.6290 0.1749 0.2644 0.035 Uiso 1 1 calc R . .
C26 C 0.4547(4) 0.4280(3) 0.1029(2) 0.0339(16) Uani 1 1 d . . .
H26A H 0.4053 0.4490 0.0854 0.041 Uiso 1 1 calc R . .
H26B H 0.5113 0.4494 0.0922 0.041 Uiso 1 1 calc R . .
C54 C 0.9378(4) 0.0379(3) 0.1222(2) 0.0387(17) Uani 1 1 d . . .
H54A H 0.9667 0.0574 0.0958 0.058 Uiso 1 1 calc R . .
H54B H 0.8752 0.0270 0.1157 0.058 Uiso 1 1 calc R . .
H54C H 0.9683 -0.0069 0.1314 0.058 Uiso 1 1 calc R . .
C31 C 0.4263(4) 0.3757(4) 0.2422(2) 0.0323(16) Uani 1 1 d . . .
H31A H 0.4165 0.3873 0.2736 0.039 Uiso 1 1 calc R . .
H31B H 0.3712 0.3896 0.2264 0.039 Uiso 1 1 calc R . .
C45 C 0.7305(4) 0.1462(3) 0.30664(19) 0.0280(15) Uani 1 1 d . . .
C37 C 0.5050(4) 0.1122(4) 0.0571(2) 0.0415(18) Uani 1 1 d . . .
H37A H 0.5416 0.0762 0.0727 0.062 Uiso 1 1 calc R . .
H37B H 0.5140 0.1068 0.0254 0.062 Uiso 1 1 calc R . .
H37C H 0.4420 0.1043 0.0641 0.062 Uiso 1 1 calc R . .
C48 C 0.8069(5) 0.0575(5) 0.3714(2) 0.050(2) Uani 1 1 d . . .
H48A H 0.8322 0.0272 0.3934 0.060 Uiso 1 1 calc R . .
C29 C 0.4790(5) 0.5050(3) 0.2365(2) 0.0407(17) Uani 1 1 d . . .
H29A H 0.4219 0.5182 0.2231 0.061 Uiso 1 1 calc R . .
H29B H 0.5262 0.5366 0.2249 0.061 Uiso 1 1 calc R . .
H29C H 0.4751 0.5111 0.2685 0.061 Uiso 1 1 calc R . .
C47 C 0.7929(4) 0.1313(4) 0.3792(2) 0.0439(18) Uani 1 1 d . . .
H47A H 0.8104 0.1522 0.4064 0.053 Uiso 1 1 calc R . .
C39 C 0.4740(4) 0.2437(3) 0.04667(19) 0.0343(16) Uani 1 1 d . . .
H39A H 0.4112 0.2329 0.0544 0.041 Uiso 1 1 calc R . .
H39B H 0.4808 0.2336 0.0149 0.041 Uiso 1 1 calc R . .
C66 C 0.9188(5) 0.4124(4) 0.0659(2) 0.0462(19) Uani 1 1 d . . .
H66A H 0.8921 0.3790 0.0444 0.069 Uiso 1 1 calc R . .
H66B H 0.9837 0.4126 0.0623 0.069 Uiso 1 1 calc R . .
H66C H 0.8956 0.4617 0.0612 0.069 Uiso 1 1 calc R . .
C41 C 0.4462(4) 0.3663(4) 0.0156(2) 0.0444(19) Uani 1 1 d . . .
H41A H 0.4557 0.4188 0.0195 0.067 Uiso 1 1 calc R . .
H41B H 0.3821 0.3560 0.0150 0.067 Uiso 1 1 calc R . .
H41C H 0.4733 0.3504 -0.0121 0.067 Uiso 1 1 calc R . .
C30 C 0.5903(4) 0.4069(3) 0.24774(19) 0.0310(15) Uani 1 1 d . . .
H30A H 0.6059 0.3559 0.2418 0.046 Uiso 1 1 calc R . .
H30B H 0.5853 0.4144 0.2795 0.046 Uiso 1 1 calc R . .
H30C H 0.6368 0.4389 0.2359 0.046 Uiso 1 1 calc R . .
C36 C 0.5326(4) 0.1895(3) 0.07136(19) 0.0332(15) Uani 1 1 d . . .
C33 C 0.3650(5) 0.2577(4) 0.2675(2) 0.049(2) Uani 1 1 d . . .
H33A H 0.3717 0.2046 0.2660 0.074 Uiso 1 1 calc R . .
H33B H 0.3056 0.2715 0.2570 0.074 Uiso 1 1 calc R . .
H33C H 0.3725 0.2740 0.2979 0.074 Uiso 1 1 calc R . .
C55 C 0.8968(4) 0.0611(3) 0.1989(2) 0.0347(16) Uani 1 1 d . . .
H55A H 0.9285 0.0169 0.2081 0.052 Uiso 1 1 calc R . .
H55B H 0.8350 0.0488 0.1915 0.052 Uiso 1 1 calc R . .
H55C H 0.8975 0.0967 0.2230 0.052 Uiso 1 1 calc R . .
C56 C 1.0377(4) 0.1117(3) 0.1688(2) 0.0319(15) Uani 1 1 d . . .
H56A H 1.0630 0.1351 0.1423 0.038 Uiso 1 1 calc R . .
H56B H 1.0696 0.0648 0.1727 0.038 Uiso 1 1 calc R . .
C63 C 0.8095(4) 0.4452(4) 0.1993(2) 0.0408(18) Uani 1 1 d . . .
H63A H 0.7798 0.4041 0.1848 0.061 Uiso 1 1 calc R . .
H63B H 0.7889 0.4911 0.1863 0.061 Uiso 1 1 calc R . .
H63C H 0.7951 0.4448 0.2307 0.061 Uiso 1 1 calc R . .
C49 C 0.7842(4) 0.0299(4) 0.3320(2) 0.0437(19) Uani 1 1 d . . .
H49A H 0.7942 -0.0203 0.3261 0.052 Uiso 1 1 calc R . .
O12 O 0.2317(5) 0.3287(4) 0.1573(2) 0.110(3) Uani 1 1 d . . .
O2 O 0.5900(2) 0.7185(2) -0.02120(13) 0.0291(10) Uani 1 1 d . . .
N2 N 0.8534(3) 0.7193(2) 0.07839(15) 0.0231(11) Uani 1 1 d . . .
H2C H 0.8138 0.6835 0.0879 0.028 Uiso 1 1 calc R . .
O1 O 0.7317(2) 0.74990(19) -0.00981(12) 0.0197(9) Uani 1 1 d . . .
N3 N 0.9001(3) 0.8183(2) 0.00292(14) 0.0206(10) Uani 1 1 d . . .
H3A H 0.9597 0.8201 0.0113 0.025 Uiso 1 1 calc R . .
C9 C 0.8946(4) 0.8368(3) -0.04414(18) 0.0276(14) Uani 1 1 d . . .
H9A H 0.9254 0.8838 -0.0495 0.033 Uiso 1 1 calc R . .
H9B H 0.8313 0.8427 -0.0526 0.033 Uiso 1 1 calc R . .
C6 C 0.8676(4) 0.8536(3) 0.07940(18) 0.0230(13) Uani 1 1 d . . .
H6A H 0.9328 0.8477 0.0829 0.028 Uiso 1 1 calc R . .
H6C H 0.8501 0.8973 0.0965 0.028 Uiso 1 1 calc R . .
N1 N 0.9798(3) 0.6541(2) 0.01863(14) 0.0201(11) Uani 1 1 d . . .
H1C H 1.0241 0.6896 0.0177 0.024 Uiso 1 1 calc R . .
N5 N 0.7771(3) 0.6134(2) 0.00784(15) 0.0224(11) Uani 1 1 d . . .
H5A H 0.8095 0.5736 -0.0014 0.027 Uiso 1 1 calc R . .
H5B H 0.7580 0.6049 0.0361 0.027 Uiso 1 1 calc R . .
N4 N 0.8922(3) 0.7067(3) -0.06467(15) 0.0250(11) Uani 1 1 d . . .
H4D H 0.8382 0.7094 -0.0796 0.030 Uiso 1 1 calc R . .
C17 C 0.7001(3) 0.6245(3) -0.02123(18) 0.0191(13) Uani 1 1 d . . .
H17A H 0.7234 0.6191 -0.0519 0.023 Uiso 1 1 calc R . .
C5 C 0.7219(3) 0.7916(4) 0.0960(2) 0.0318(15) Uani 1 1 d . . .
H5G H 0.7055 0.7918 0.0649 0.048 Uiso 1 1 calc R . .
H5C H 0.6996 0.8361 0.1101 0.048 Uiso 1 1 calc R . .
H5D H 0.6957 0.7488 0.1104 0.048 Uiso 1 1 calc R . .
C14 C 1.0231(4) 0.6248(3) -0.05746(18) 0.0249(14) Uani 1 1 d . . .
H14A H 1.0585 0.5885 -0.0741 0.030 Uiso 1 1 calc R . .
H14C H 1.0603 0.6691 -0.0547 0.030 Uiso 1 1 calc R . .
C7 C 0.8494(4) 0.8699(3) 0.03085(18) 0.0215(13) Uani 1 1 d . . .
H7A H 0.7847 0.8601 0.0256 0.026 Uiso 1 1 calc R . .
C10 C 0.9366(4) 0.7784(3) -0.0719(2) 0.0285(15) Uani 1 1 d . . .
H10D H 0.9317 0.7920 -0.1033 0.034 Uiso 1 1 calc R . .
H10C H 1.0007 0.7743 -0.0646 0.034 Uiso 1 1 calc R . .
C2 C 0.9428(4) 0.6941(3) 0.09258(19) 0.0279(14) Uani 1 1 d . . .
H2A H 0.9404 0.6783 0.1237 0.033 Uiso 1 1 calc R . .
H2B H 0.9861 0.7347 0.0902 0.033 Uiso 1 1 calc R . .
C8 C 0.8653(4) 0.9501(3) 0.0208(2) 0.0305(15) Uani 1 1 d . . .
H8A H 0.8513 0.9598 -0.0101 0.046 Uiso 1 1 calc R . .
H8B H 0.9280 0.9622 0.0265 0.046 Uiso 1 1 calc R . .
H8C H 0.8270 0.9801 0.0396 0.046 Uiso 1 1 calc R . .
C25 C 0.6732(4) 0.4649(3) -0.0648(2) 0.0350(16) Uani 1 1 d . . .
H25A H 0.6617 0.4947 -0.0897 0.042 Uiso 1 1 calc R . .
C11 C 0.9423(4) 0.6446(3) -0.08551(19) 0.0274(15) Uani 1 1 d . . .
C16 C 1.0957(4) 0.5597(3) 0.0041(2) 0.0320(15) Uani 1 1 d . . .
H16A H 1.1132 0.5207 -0.0162 0.048 Uiso 1 1 calc R . .
H16B H 1.0867 0.5393 0.0335 0.048 Uiso 1 1 calc R . .
H16C H 1.1429 0.5967 0.0051 0.048 Uiso 1 1 calc R . .
C3 C 0.8234(3) 0.7886(3) 0.10033(18) 0.0204(13) Uani 1 1 d . . .
C19 C 0.6254(4) 0.5697(3) -0.0169(2) 0.0248(14) Uani 1 1 d . . .
H19A H 0.5982 0.5744 0.0126 0.030 Uiso 1 1 calc R . .
H19B H 0.5788 0.5808 -0.0390 0.030 Uiso 1 1 calc R . .
C1 C 0.9728(4) 0.6313(3) 0.06412(18) 0.0250(14) Uani 1 1 d . . .
H1A H 1.0315 0.6135 0.0745 0.030 Uiso 1 1 calc R . .
H1B H 0.9295 0.5907 0.0665 0.030 Uiso 1 1 calc R . .
C15 C 1.0091(3) 0.5947(3) -0.01188(19) 0.0231(14) Uani 1 1 d . . .
H15A H 0.9616 0.5565 -0.0130 0.028 Uiso 1 1 calc R . .
C4 C 0.8445(4) 0.7883(4) 0.15020(18) 0.0351(15) Uani 1 1 d . . .
H4A H 0.9093 0.7867 0.1545 0.053 Uiso 1 1 calc R . .
H4B H 0.8172 0.7453 0.1639 0.053 Uiso 1 1 calc R . .
H4C H 0.8204 0.8326 0.1637 0.053 Uiso 1 1 calc R . .
C24 C 0.7055(4) 0.3955(4) -0.0710(2) 0.0409(18) Uani 1 1 d . . .
H24A H 0.7162 0.3778 -0.0999 0.049 Uiso 1 1 calc R . .
C20 C 0.6568(4) 0.4927(3) -0.0233(2) 0.0263(14) Uani 1 1 d . . .
C13 C 0.8803(4) 0.5795(3) -0.09079(19) 0.0303(15) Uani 1 1 d . . .
H13B H 0.8579 0.5646 -0.0619 0.046 Uiso 1 1 calc R . .
H13C H 0.9130 0.5389 -0.1042 0.046 Uiso 1 1 calc R . .
H13D H 0.8300 0.5930 -0.1097 0.046 Uiso 1 1 calc R . .
C23 C 0.7227(4) 0.3512(4) -0.0345(3) 0.0431(19) Uani 1 1 d . . .
H23A H 0.7438 0.3027 -0.0383 0.052 Uiso 1 1 calc R . .
C12 C 0.9756(4) 0.6654(4) -0.13154(19) 0.0381(17) Uani 1 1 d . . .
H12B H 0.9246 0.6785 -0.1501 0.057 Uiso 1 1 calc R . .
H12C H 1.0072 0.6239 -0.1446 0.057 Uiso 1 1 calc R . .
H12D H 1.0162 0.7072 -0.1293 0.057 Uiso 1 1 calc R . .
C22 C 0.7089(4) 0.3784(4) 0.0063(3) 0.0437(18) Uani 1 1 d . . .
H22A H 0.7213 0.3489 0.0312 0.052 Uiso 1 1 calc R . .
C21 C 0.6771(4) 0.4482(3) 0.0121(2) 0.0374(16) Uani 1 1 d . . .
H21A H 0.6688 0.4663 0.0411 0.045 Uiso 1 1 calc R . .
Cl2 Cl 0.67525(13) 0.57571(9) 0.12557(6) 0.0427(4) Uani 1 1 d . . .
O15 O 0.6498(4) 0.5013(3) 0.12613(17) 0.0669(16) Uani 1 1 d . . .
O17 O 0.7651(4) 0.5797(3) 0.1133(2) 0.101(2) Uani 1 1 d . . .
O16 O 0.6654(6) 0.6048(4) 0.16754(18) 0.111(3) Uani 1 1 d . . .
O14 O 0.6250(4) 0.6133(3) 0.09315(18) 0.086(2) Uani 1 1 d . . .
Cl3 Cl 0.14359(15) 0.87157(14) 0.16677(7) 0.0681(7) Uani 1 1 d . . .
O9 O 0.2124(4) 0.8537(3) 0.19622(18) 0.0717(17) Uani 1 1 d . . .
Cl4 Cl 0.66073(10) 0.02038(8) 0.14691(6) 0.0355(4) Uani 1 1 d . . .
O18 O 0.6856(3) 0.0956(2) 0.15312(17) 0.0532(14) Uani 1 1 d . . .
O19 O 0.5662(3) 0.0140(3) 0.14783(17) 0.0535(14) Uani 1 1 d . . .
O11 O 0.1290(3) 0.2700(3) 0.10983(18) 0.0714(17) Uani 1 1 d . . .
O20 O 0.6989(3) -0.0231(3) 0.1795(2) 0.0751(18) Uani 1 1 d . . .
O8 O 0.1649(5) 0.8536(4) 0.12555(18) 0.104(2) Uani 1 1 d . . .
C18 C 0.6702(3) 0.7042(3) -0.01710(17) 0.0188(12) Uani 1 1 d . . .
O21 O 0.6918(3) -0.0018(3) 0.10555(17) 0.0669(16) Uani 1 1 d . . .
O5 O 0.6503(3) 0.3485(2) 0.11851(12) 0.0284(10) Uani 1 1 d . . .
O6 O 0.0716(5) 0.8375(9) 0.1816(2) 0.274(10) Uani 1 1 d . . .
O7 O 0.1318(12) 0.9457(6) 0.1684(3) 0.269(8) Uani 1 1 d . . .
O13 O 0.2625(4) 0.3094(6) 0.0844(3) 0.189(5) Uani 1 1 d . . .

loop_
_atom_site_aniso_label
_atom_site_aniso_U_11
_atom_site_aniso_U_22
_atom_site_aniso_U_33
_atom_site_aniso_U_23
_atom_site_aniso_U_13
_atom_site_aniso_U_12
Ni3 0.0216(4) 0.0210(4) 0.0217(4) -0.0019(3) -0.0011(3) 0.0000(3)
Ni2 0.0222(4) 0.0240(4) 0.0237(4) 0.0031(3) -0.0016(3) -0.0008(3)
Ni1 0.0161(3) 0.0161(4) 0.0226(4) -0.0004(3) -0.0014(3) 0.0007(3)
Cl1 0.0390(10) 0.0321(10) 0.0646(14) -0.0092(9) 0.0177(10) -0.0036(8)
O3 0.020(2) 0.025(2) 0.025(2) 0.0035(18) 0.0002(18) 0.0005(18)
O10 0.277(12) 0.051(5) 0.149(7) -0.003(5) -0.090(8) 0.010(6)
N11 0.026(3) 0.024(3) 0.020(3) -0.005(2) 0.002(2) -0.004(2)
N7 0.026(3) 0.023(3) 0.029(3) 0.002(2) -0.002(2) 0.003(2)
O4 0.018(2) 0.028(2) 0.023(2) 0.0031(17) -0.0038(16) -0.0019(17)
N6 0.017(2) 0.027(3) 0.031(3) 0.004(2) -0.004(2) 0.003(2)
N14 0.027(3) 0.018(2) 0.017(3) -0.002(2) 0.002(2) 0.003(2)
N13 0.020(3) 0.027(3) 0.025(3) -0.005(2) 0.002(2) -0.005(2)
N10 0.021(3) 0.024(3) 0.021(3) 0.000(2) -0.006(2) -0.003(2)
C43 0.016(3) 0.024(3) 0.022(3) 0.005(3) 0.005(2) -0.003(3)
N8 0.022(3) 0.028(3) 0.030(3) 0.003(2) -0.007(2) 0.001(2)
C42 0.031(4) 0.012(3) 0.024(4) -0.004(2) -0.007(3) 0.002(3)
C51 0.035(4) 0.031(4) 0.020(3) 0.003(3) -0.002(3) -0.002(3)
C59 0.022(3) 0.039(4) 0.040(4) -0.006(3) -0.009(3) 0.005(3)
C65 0.024(3) 0.030(4) 0.034(4) 0.000(3) 0.004(3) -0.001(3)
N9 0.023(3) 0.027(3) 0.036(3) 0.008(2) 0.002(2) -0.001(2)
C46 0.036(4) 0.041(4) 0.034(4) 0.012(3) -0.003(3) 0.008(3)
N12 0.026(3) 0.030(3) 0.030(3) -0.010(2) 0.002(2) -0.005(2)
C32 0.031(3) 0.034(4) 0.028(4) 0.006(3) 0.000(3) -0.008(3)
C27 0.042(4) 0.030(4) 0.030(4) -0.005(3) -0.007(3) 0.005(3)
C35 0.031(4) 0.034(4) 0.039(4) -0.003(3) 0.000(3) -0.001(3)
C40 0.035(4) 0.039(4) 0.018(4) -0.003(3) -0.004(3) -0.002(3)
C60 0.029(4) 0.033(4) 0.046(4) -0.011(3) -0.011(3) 0.000(3)
C58 0.030(4) 0.026(4) 0.063(5) 0.000(3) -0.015(3) 0.006(3)
C57 0.024(3) 0.022(3) 0.033(4) 0.007(3) -0.003(3) 0.004(3)
C52 0.045(4) 0.024(3) 0.026(4) -0.004(3) 0.008(3) -0.002(3)
C28 0.034(4) 0.032(4) 0.018(3) 0.001(3) 0.003(3) -0.004(3)
C50 0.031(4) 0.042(4) 0.032(4) 0.021(3) -0.011(3) -0.012(3)
C61 0.030(4) 0.024(3) 0.039(4) -0.005(3) 0.000(3) 0.001(3)
C38 0.052(4) 0.028(4) 0.030(4) -0.005(3) -0.002(3) 0.004(3)
C34 0.039(4) 0.025(4) 0.040(4) 0.009(3) 0.008(3) -0.001(3)
C64 0.034(4) 0.023(3) 0.041(4) 0.004(3) 0.004(3) -0.008(3)
C53 0.030(3) 0.018(3) 0.031(4) -0.003(3) 0.002(3) 0.008(3)
C62 0.041(4) 0.026(4) 0.058(5) -0.013(3) -0.003(4) -0.006(3)
C44 0.027(3) 0.039(4) 0.021(3) 0.006(3) 0.003(3) 0.003(3)
C26 0.034(4) 0.033(4) 0.035(4) 0.004(3) -0.001(3) 0.010(3)
C54 0.038(4) 0.025(4) 0.053(5) -0.008(3) -0.010(3) 0.008(3)
C31 0.030(4) 0.047(4) 0.020(4) -0.001(3) 0.000(3) 0.001(3)
C45 0.028(3) 0.033(4) 0.023(4) 0.015(3) 0.007(3) 0.000(3)
C37 0.044(4) 0.040(4) 0.040(4) -0.001(3) -0.013(3) 0.001(3)
C48 0.039(4) 0.071(6) 0.040(5) 0.032(4) -0.006(4) 0.005(4)
C29 0.045(4) 0.038(4) 0.039(4) -0.008(3) 0.006(3) 0.009(3)
C47 0.045(4) 0.066(6) 0.021(4) 0.004(4) 0.004(3) 0.001(4)
C39 0.035(4) 0.041(4) 0.027(4) -0.003(3) -0.007(3) -0.002(3)
C66 0.061(5) 0.028(4) 0.050(5) 0.010(3) 0.004(4) -0.004(3)
C41 0.052(5) 0.052(5) 0.030(4) 0.009(3) -0.009(3) 0.014(4)
C30 0.032(4) 0.035(4) 0.026(4) -0.007(3) -0.001(3) -0.002(3)
C36 0.038(4) 0.031(4) 0.030(4) -0.005(3) -0.005(3) -0.002(3)
C33 0.051(4) 0.060(5) 0.037(4) 0.000(4) 0.006(4) -0.020(4)
C55 0.033(4) 0.023(3) 0.049(4) 0.003(3) -0.016(3) 0.003(3)
C56 0.026(3) 0.021(3) 0.048(4) -0.002(3) 0.001(3) 0.005(3)
C63 0.044(4) 0.027(4) 0.051(5) -0.004(3) -0.008(3) 0.001(3)
C49 0.037(4) 0.038(4) 0.056(5) 0.023(4) -0.001(4) -0.004(3)
O12 0.115(6) 0.118(6) 0.099(6) 0.017(5) -0.052(5) -0.034(5)
O2 0.013(2) 0.027(2) 0.047(3) -0.004(2) -0.0046(18) 0.0042(18)
N2 0.015(2) 0.019(3) 0.035(3) -0.002(2) 0.002(2) -0.003(2)
O1 0.020(2) 0.016(2) 0.023(2) -0.0017(17) -0.0024(17) -0.0020(16)
N3 0.022(2) 0.021(2) 0.019(3) 0.003(2) 0.000(2) 0.001(2)
C9 0.031(3) 0.023(3) 0.029(4) 0.003(3) 0.003(3) 0.003(3)
C6 0.016(3) 0.021(3) 0.032(4) -0.007(3) 0.002(3) -0.001(2)
N1 0.019(2) 0.017(2) 0.024(3) -0.002(2) -0.002(2) -0.003(2)
N5 0.022(3) 0.022(3) 0.023(3) 0.000(2) 0.001(2) 0.004(2)
N4 0.017(2) 0.026(3) 0.032(3) -0.003(2) -0.003(2) 0.001(2)
C17 0.017(3) 0.025(3) 0.015(3) -0.005(2) -0.005(2) 0.007(2)
C5 0.021(3) 0.038(4) 0.037(4) -0.002(3) 0.006(3) 0.000(3)
C14 0.018(3) 0.026(3) 0.031(4) -0.008(3) 0.006(3) 0.005(3)
C7 0.018(3) 0.009(3) 0.037(4) -0.004(2) -0.002(3) 0.001(2)
C10 0.032(3) 0.026(4) 0.027(4) -0.002(3) 0.002(3) 0.003(3)
C2 0.028(3) 0.029(4) 0.026(4) 0.004(3) -0.003(3) 0.003(3)
C8 0.040(4) 0.012(3) 0.039(4) 0.001(3) -0.002(3) 0.000(3)
C25 0.051(4) 0.026(4) 0.028(4) -0.001(3) -0.010(3) -0.003(3)
C11 0.024(3) 0.037(4) 0.022(4) -0.009(3) 0.001(3) 0.006(3)
C16 0.028(3) 0.030(3) 0.038(4) -0.008(3) 0.003(3) 0.012(3)
C3 0.014(3) 0.017(3) 0.030(3) -0.005(3) 0.001(2) 0.002(2)
C19 0.018(3) 0.020(3) 0.036(4) -0.003(3) -0.001(3) -0.004(2)
C1 0.021(3) 0.027(3) 0.027(4) 0.002(3) -0.002(3) 0.002(3)
C15 0.014(3) 0.020(3) 0.035(4) -0.009(3) -0.005(3) 0.004(2)
C4 0.037(4) 0.043(4) 0.026(3) -0.001(3) -0.003(3) 0.004(3)
C24 0.046(4) 0.031(4) 0.046(5) -0.017(3) -0.009(4) 0.003(3)
C20 0.012(3) 0.027(3) 0.040(4) 0.000(3) -0.005(3) -0.004(3)
C13 0.025(4) 0.037(4) 0.029(4) -0.011(3) 0.000(3) 0.002(3)
C23 0.035(4) 0.025(4) 0.070(6) -0.012(4) -0.004(4) 0.004(3)
C12 0.037(4) 0.053(4) 0.024(4) -0.011(3) 0.004(3) 0.021(3)
C22 0.048(4) 0.027(4) 0.057(5) 0.012(4) 0.004(4) 0.006(3)
C21 0.037(4) 0.033(4) 0.043(4) -0.002(3) 0.003(3) -0.008(3)
Cl2 0.0618(12) 0.0265(9) 0.0398(11) 0.0015(8) 0.0048(9) -0.0049(8)
O15 0.088(4) 0.032(3) 0.080(4) 0.003(3) 0.001(3) -0.021(3)
O17 0.060(4) 0.080(5) 0.165(7) 0.054(5) 0.028(4) -0.020(3)
O16 0.195(8) 0.092(5) 0.046(4) -0.016(4) 0.023(4) 0.023(5)
O14 0.130(6) 0.055(4) 0.073(4) 0.010(3) -0.049(4) 0.019(4)
Cl3 0.0681(15) 0.0978(18) 0.0384(12) 0.0254(11) 0.0140(11) 0.0304(13)
O9 0.080(4) 0.055(4) 0.079(4) 0.004(3) -0.024(3) 0.000(3)
Cl4 0.0327(9) 0.0294(8) 0.0442(10) -0.0009(8) -0.0049(8) -0.0044(7)
O18 0.060(3) 0.024(3) 0.075(4) -0.011(3) -0.034(3) 0.001(2)
O19 0.028(3) 0.070(4) 0.063(3) 0.000(3) -0.006(2) -0.011(2)
O11 0.043(3) 0.077(4) 0.094(4) -0.028(3) 0.015(3) -0.026(3)
O20 0.053(3) 0.067(4) 0.105(5) 0.042(4) -0.029(3) -0.017(3)
O8 0.146(6) 0.119(6) 0.046(4) 0.004(4) 0.035(4) -0.045(5)
C18 0.018(3) 0.021(3) 0.018(3) -0.002(2) -0.001(2) -0.001(3)
O21 0.060(3) 0.078(4) 0.063(4) -0.034(3) 0.021(3) -0.008(3)
O5 0.032(2) 0.027(2) 0.026(2) -0.0001(18) 0.002(2) 0.0048(19)
O6 0.054(5) 0.70(3) 0.073(5) 0.125(10) -0.010(4) -0.091(9)
O7 0.53(2) 0.149(9) 0.125(7) -0.015(7) -0.046(11) 0.246(13)
O13 0.066(5) 0.259(12) 0.243(10) -0.191(9) 0.079(6) -0.076(6)

loop_
_atom_type_symbol
_atom_type_description
_atom_type_scat_dispersion_real
_atom_type_scat_dispersion_imag
_atom_type_scat_source
C C 0.0033 0.0016 'International Tables Vol C Tables 4.2.6.8 and 6.1.1.4'
H H 0.0000 0.0000 'International Tables Vol C Tables 4.2.6.8 and 6.1.1.4'
N N 0.0061 0.0033 'International Tables Vol C Tables 4.2.6.8 and 6.1.1.4'
O O 0.0106 0.0060 'International Tables Vol C Tables 4.2.6.8 and 6.1.1.4'
Cl Cl 0.1484 0.1585 'International Tables Vol C Tables 4.2.6.8 and 6.1.1.4'
Ni Ni 0.3393 1.1124 'International Tables Vol C Tables 4.2.6.8 and 6.1.1.4'

loop_
_geom_angle_atom_site_label_1
_geom_angle_atom_site_label_2
_geom_angle_atom_site_label_3
_geom_angle
_geom_angle_site_symmetry_1
_geom_angle_site_symmetry_3
_geom_angle_publ_flag
N13 Ni3 N10 162.60(17) . . ?
N13 Ni3 N11 98.05(17) . . ?
N10 Ni3 N11 99.24(17) . . ?
N13 Ni3 O3 86.35(16) . . ?
N10 Ni3 O3 76.51(15) . . ?
N11 Ni3 O3 174.51(17) . . ?
N13 Ni3 N14 84.12(17) . . ?
N10 Ni3 N14 97.85(17) . . ?
N11 Ni3 N14 89.83(17) . . ?
O3 Ni3 N14 87.34(16) . . ?
N13 Ni3 N12 89.35(18) . . ?
N10 Ni3 N12 91.00(18) . . ?
N11 Ni3 N12 82.41(18) . . ?
O3 Ni3 N12 100.99(16) . . ?
N14 Ni3 N12 169.08(18) . . ?
N6 Ni2 N8 101.00(18) . . ?
N6 Ni2 O5 168.92(16) . . ?
N8 Ni2 O5 88.67(17) . . ?
N6 Ni2 N9 88.14(18) . . ?
N8 Ni2 N9 84.45(18) . . ?
O5 Ni2 N9 87.42(16) . . ?
N6 Ni2 O4 86.75(16) . . ?
N8 Ni2 O4 169.22(17) . . ?
O5 Ni2 O4 84.42(14) . . ?
N9 Ni2 O4 103.44(16) . . ?
N6 Ni2 N7 85.46(18) . . ?
N8 Ni2 N7 88.53(18) . . ?
O5 Ni2 N7 100.32(16) . . ?
N9 Ni2 N7 169.44(18) . . ?
O4 Ni2 N7 84.60(16) . . ?
O1 Ni1 N3 85.57(15) . . ?
O1 Ni1 N5 77.90(15) . . ?
N3 Ni1 N5 163.15(16) . . ?
O1 Ni1 N1 172.70(16) . . ?
N3 Ni1 N1 101.24(17) . . ?
N5 Ni1 N1 95.43(17) . . ?
O1 Ni1 N4 89.97(15) . . ?
N3 Ni1 N4 84.61(17) . . ?
N5 Ni1 N4 98.49(18) . . ?
N1 Ni1 N4 88.09(17) . . ?
O1 Ni1 N2 99.84(15) . . ?
N3 Ni1 N2 88.16(16) . . ?
N5 Ni1 N2 91.43(17) . . ?
N1 Ni1 N2 83.14(16) . . ?
N4 Ni1 N2 167.34(16) . . ?
O13 Cl1 O10 107.4(7) . . ?
O13 Cl1 O12 113.0(5) . . ?
O10 Cl1 O12 106.0(5) . . ?
O13 Cl1 O11 109.8(4) . . ?
O10 Cl1 O11 105.2(5) . . ?
O12 Cl1 O11 114.8(4) . . ?
C42 O3 Ni3 117.3(3) . . ?
C59 N11 C57 112.3(5) . . ?
C59 N11 Ni3 104.9(3) . . ?
C57 N11 Ni3 119.5(3) . . ?
C59 N11 H11A 106.5 . . ?
C57 N11 H11A 106.5 . . ?
Ni3 N11 H11A 106.5 . . ?
C36 N7 C35 114.2(5) . . ?
C36 N7 Ni2 121.5(4) . . ?
C35 N7 Ni2 102.4(3) . . ?
C36 N7 H7B 105.8 . . ?
C35 N7 H7B 105.8 . . ?
Ni2 N7 H7B 105.8 . . ?
C42 O4 Ni2 135.0(4) . . ?
C32 N6 C34 113.6(5) . . ?
C32 N6 Ni2 116.6(3) . . ?
C34 N6 Ni2 104.2(3) . . ?
C32 N6 H6B 107.3 . . ?
C34 N6 H6B 107.3 . . ?
Ni2 N6 H6B 107.3 . . ?
C52 N14 C53 110.3(4) . . ?
C52 N14 Ni3 105.4(3) . . ?
C53 N14 Ni3 122.4(3) . . ?
C52 N14 H14B 105.9 . . ?
C53 N14 H14B 105.9 . . ?
Ni3 N14 H14B 105.9 . . ?
C51 N13 C65 111.3(4) . . ?
C51 N13 Ni3 103.3(3) . . ?
C65 N13 Ni3 119.1(3) . . ?
C51 N13 H13A 107.6 . . ?
C65 N13 H13A 107.6 . . ?
Ni3 N13 H13A 107.6 . . ?
C43 N10 Ni3 110.5(3) . . ?
C43 N10 H10A 109.6 . . ?
Ni3 N10 H10A 109.6 . . ?
C43 N10 H10B 109.6 . . ?
Ni3 N10 H10B 109.6 . . ?
H10A N10 H10B 108.1 . . ?
N10 C43 C44 114.0(4) . . ?
N10 C43 C42 108.4(4) . . ?
C44 C43 C42 112.9(4) . . ?
N10 C43 H43A 107.1 . . ?
C44 C43 H43A 107.1 . . ?
C42 C43 H43A 107.1 . . ?
C40 N8 C26 113.4(5) . . ?
C40 N8 Ni2 114.2(4) . . ?
C26 N8 Ni2 105.9(3) . . ?
C40 N8 H8D 107.7 . . ?
C26 N8 H8D 107.7 . . ?
Ni2 N8 H8D 107.7 . . ?
O4 C42 O3 125.8(5) . . ?
O4 C42 C43 118.2(5) . . ?
O3 C42 C43 116.0(5) . . ?
N13 C51 C52 110.0(5) . . ?
N13 C51 H51A 109.7 . . ?
C52 C51 H51A 109.7 . . ?
N13 C51 H51B 109.7 . . ?
C52 C51 H51B 109.7 . . ?
H51A C51 H51B 108.2 . . ?
N11 C59 C60 109.1(5) . . ?
N11 C59 H59A 109.9 . . ?
C60 C59 H59A 109.9 . . ?
N11 C59 H59B 109.9 . . ?
C60 C59 H59B 109.9 . . ?
H59A C59 H59B 108.3 . . ?
N13 C65 C64 111.6(5) . . ?
N13 C65 C66 111.8(5) . . ?
C64 C65 C66 108.5(5) . . ?
N13 C65 H65A 108.3 . . ?
C64 C65 H65A 108.3 . . ?
C66 C65 H65A 108.3 . . ?
C27 N9 C28 113.3(4) . . ?
C27 N9 Ni2 104.1(3) . . ?
C28 N9 Ni2 121.4(4) . . ?
C27 N9 H9C 105.6 . . ?
C28 N9 H9C 105.6 . . ?
Ni2 N9 H9C 105.6 . . ?
C45 C46 C47 121.4(6) . . ?
C45 C46 H46A 119.3 . . ?
C47 C46 H46A 119.3 . . ?
C60 N12 C61 112.9(5) . . ?
C60 N12 Ni3 106.0(4) . . ?
C61 N12 Ni3 121.5(4) . . ?
C60 N12 H12A 105.0 . . ?
C61 N12 H12A 105.0 . . ?
Ni3 N12 H12A 105.0 . . ?
N6 C32 C31 111.3(5) . . ?
N6 C32 C33 112.7(5) . . ?
C31 C32 C33 108.6(5) . . ?
N6 C32 H32A 108.0 . . ?
C31 C32 H32A 108.0 . . ?
C33 C32 H32A 108.0 . . ?
N9 C27 C26 110.6(5) . . ?
N9 C27 H27A 109.5 . . ?
C26 C27 H27A 109.5 . . ?
N9 C27 H27B 109.5 . . ?
C26 C27 H27B 109.5 . . ?
H27A C27 H27B 108.1 . . ?
C34 C35 N7 110.7(5) . . ?
C34 C35 H35A 109.5 . . ?
N7 C35 H35A 109.5 . . ?
C34 C35 H35B 109.5 . . ?
N7 C35 H35B 109.5 . . ?
H35A C35 H35B 108.1 . . ?
N8 C40 C41 114.0(5) . . ?
N8 C40 C39 110.6(5) . . ?
C41 C40 C39 108.6(5) . . ?
N8 C40 H40A 107.8 . . ?
C41 C40 H40A 107.8 . . ?
C39 C40 H40A 107.8 . . ?
N12 C60 C59 110.5(5) . . ?
N12 C60 H60A 109.6 . . ?
C59 C60 H60A 109.6 . . ?
N12 C60 H60B 109.6 . . ?
C59 C60 H60B 109.6 . . ?
H60A C60 H60B 108.1 . . ?
C57 C58 H58A 109.5 . . ?
C57 C58 H58B 109.5 . . ?
H58A C58 H58B 109.5 . . ?
C57 C58 H58C 109.5 . . ?
H58A C58 H58C 109.5 . . ?
H58B C58 H58C 109.5 . . ?
N11 C57 C56 110.4(5) . . ?
N11 C57 C58 112.2(5) . . ?
C56 C57 C58 110.2(5) . . ?
N11 C57 H57A 108.0 . . ?
C56 C57 H57A 108.0 . . ?
C58 C57 H57A 108.0 . . ?
N14 C52 C51 111.5(5) . . ?
N14 C52 H52A 109.3 . . ?
C51 C52 H52A 109.3 . . ?
N14 C52 H52B 109.3 . . ?
C51 C52 H52B 109.3 . . ?
H52A C52 H52B 108.0 . . ?
N9 C28 C31 110.0(5) . . ?
N9 C28 C30 106.6(5) . . ?
C31 C28 C30 111.9(5) . . ?
N9 C28 C29 111.3(5) . . ?
C31 C28 C29 109.7(5) . . ?
C30 C28 C29 107.3(5) . . ?
C45 C50 C49 121.6(6) . . ?
C45 C50 H50A 119.2 . . ?
C49 C50 H50A 119.2 . . ?
N12 C61 C62 112.3(5) . . ?
N12 C61 C63 106.5(5) . . ?
C62 C61 C63 107.8(5) . . ?
N12 C61 C64 109.8(5) . . ?
C62 C61 C64 108.7(5) . . ?
C63 C61 C64 111.7(5) . . ?
C36 C38 H38A 109.5 . . ?
C36 C38 H38B 109.5 . . ?
H38A C38 H38B 109.5 . . ?
C36 C38 H38C 109.5 . . ?
H38A C38 H38C 109.5 . . ?
H38B C38 H38C 109.5 . . ?
C35 C34 N6 110.1(5) . . ?
C35 C34 H34A 109.6 . . ?
N6 C34 H34A 109.6 . . ?
C35 C34 H34B 109.6 . . ?
N6 C34 H34B 109.6 . . ?
H34A C34 H34B 108.2 . . ?
C65 C64 C61 121.1(5) . . ?
C65 C64 H64A 107.1 . . ?
C61 C64 H64A 107.1 . . ?
C65 C64 H64B 107.1 . . ?
C61 C64 H64B 107.1 . . ?
H64A C64 H64B 106.8 . . ?
C56 C53 C54 110.4(5) . . ?
C56 C53 N14 110.7(5) . . ?
C54 C53 N14 110.3(5) . . ?
C56 C53 C55 110.6(5) . . ?
C54 C53 C55 107.6(5) . . ?
N14 C53 C55 107.3(4) . . ?
C61 C62 H62A 109.5 . . ?
C61 C62 H62B 109.5 . . ?
H62A C62 H62B 109.5 . . ?
C61 C62 H62C 109.5 . . ?
H62A C62 H62C 109.5 . . ?
H62B C62 H62C 109.5 . . ?
C45 C44 C43 110.4(5) . . ?
C45 C44 H44A 109.6 . . ?
C43 C44 H44A 109.6 . . ?
C45 C44 H44B 109.6 . . ?
C43 C44 H44B 109.6 . . ?
H44A C44 H44B 108.1 . . ?
N8 C26 C27 110.2(5) . . ?
N8 C26 H26A 109.6 . . ?
C27 C26 H26A 109.6 . . ?
N8 C26 H26B 109.6 . . ?
C27 C26 H26B 109.6 . . ?
H26A C26 H26B 108.1 . . ?
C53 C54 H54A 109.5 . . ?
C53 C54 H54B 109.5 . . ?
H54A C54 H54B 109.5 . . ?
C53 C54 H54C 109.5 . . ?
H54A C54 H54C 109.5 . . ?
H54B C54 H54C 109.5 . . ?
C32 C31 C28 119.4(5) . . ?
C32 C31 H31A 107.5 . . ?
C28 C31 H31A 107.5 . . ?
C32 C31 H31B 107.5 . . ?
C28 C31 H31B 107.5 . . ?
H31A C31 H31B 107.0 . . ?
C50 C45 C46 117.4(6) . . ?
C50 C45 C44 122.9(6) . . ?
C46 C45 C44 119.7(6) . . ?
C36 C37 H37A 109.5 . . ?
C36 C37 H37B 109.5 . . ?
H37A C37 H37B 109.5 . . ?
C36 C37 H37C 109.5 . . ?
H37A C37 H37C 109.5 . . ?
H37B C37 H37C 109.5 . . ?
C49 C48 C47 118.7(7) . . ?
C49 C48 H48A 120.6 . . ?
C47 C48 H48A 120.6 . . ?
C28 C29 H29A 109.5 . . ?
C28 C29 H29B 109.5 . . ?
H29A C29 H29B 109.5 . . ?
C28 C29 H29C 109.5 . . ?
H29A C29 H29C 109.5 . . ?
H29B C29 H29C 109.5 . . ?
C46 C47 C48 119.9(7) . . ?
C46 C47 H47A 120.1 . . ?
C48 C47 H47A 120.1 . . ?
C36 C39 C40 119.1(5) . . ?
C36 C39 H39A 107.5 . . ?
C40 C39 H39A 107.5 . . ?
C36 C39 H39B 107.5 . . ?
C40 C39 H39B 107.5 . . ?
H39A C39 H39B 107.0 . . ?
C65 C66 H66A 109.5 . . ?
C65 C66 H66B 109.5 . . ?
H66A C66 H66B 109.5 . . ?
C65 C66 H66C 109.5 . . ?
H66A C66 H66C 109.5 . . ?
H66B C66 H66C 109.5 . . ?
C40 C41 H41A 109.5 . . ?
C40 C41 H41B 109.5 . . ?
H41A C41 H41B 109.5 . . ?
C40 C41 H41C 109.5 . . ?
H41A C41 H41C 109.5 . . ?
H41B C41 H41C 109.5 . . ?
C28 C30 H30A 109.5 . . ?
C28 C30 H30B 109.5 . . ?
H30A C30 H30B 109.5 . . ?
C28 C30 H30C 109.5 . . ?
H30A C30 H30C 109.5 . . ?
H30B C30 H30C 109.5 . . ?
N7 C36 C39 111.2(5) . . ?
N7 C36 C38 107.1(5) . . ?
C39 C36 C38 111.8(5) . . ?
N7 C36 C37 111.8(5) . . ?
C39 C36 C37 107.8(5) . . ?
C38 C36 C37 107.1(5) . . ?
C32 C33 H33A 109.5 . . ?
C32 C33 H33B 109.5 . . ?
H33A C33 H33B 109.5 . . ?
C32 C33 H33C 109.5 . . ?
H33A C33 H33C 109.5 . . ?
H33B C33 H33C 109.5 . . ?
C53 C55 H55A 109.5 . . ?
C53 C55 H55B 109.5 . . ?
H55A C55 H55B 109.5 . . ?
C53 C55 H55C 109.5 . . ?
H55A C55 H55C 109.5 . . ?
H55B C55 H55C 109.5 . . ?
C53 C56 C57 121.1(5) . . ?
C53 C56 H56A 107.0 . . ?
C57 C56 H56A 107.0 . . ?
C53 C56 H56B 107.0 . . ?
C57 C56 H56B 107.0 . . ?
H56A C56 H56B 106.8 . . ?
C61 C63 H63A 109.5 . . ?
C61 C63 H63B 109.5 . . ?
H63A C63 H63B 109.5 . . ?
C61 C63 H63C 109.5 . . ?
H63A C63 H63C 109.5 . . ?
H63B C63 H63C 109.5 . . ?
C48 C49 C50 120.9(7) . . ?
C48 C49 H49A 119.6 . . ?
C50 C49 H49A 119.5 . . ?
C2 N2 C3 113.9(4) . . ?
C2 N2 Ni1 103.8(3) . . ?
C3 N2 Ni1 121.5(3) . . ?
C2 N2 H2C 105.5 . . ?
C3 N2 H2C 105.5 . . ?
Ni1 N2 H2C 105.5 . . ?
C18 O1 Ni1 117.4(3) . . ?
C9 N3 C7 112.5(4) . . ?
C9 N3 Ni1 104.0(3) . . ?
C7 N3 Ni1 115.3(3) . . ?
C9 N3 H3A 108.3 . . ?
C7 N3 H3A 108.3 . . ?
Ni1 N3 H3A 108.3 . . ?
N3 C9 C10 111.1(5) . . ?
N3 C9 H9A 109.4 . . ?
C10 C9 H9A 109.4 . . ?
N3 C9 H9B 109.4 . . ?
C10 C9 H9B 109.4 . . ?
H9A C9 H9B 108.0 . . ?
C3 C6 C7 119.0(5) . . ?
C3 C6 H6A 107.6 . . ?
C7 C6 H6A 107.6 . . ?
C3 C6 H6C 107.6 . . ?
C7 C6 H6C 107.6 . . ?
H6A C6 H6C 107.0 . . ?
C1 N1 C15 113.8(4) . . ?
C1 N1 Ni1 104.4(3) . . ?
C15 N1 Ni1 118.8(3) . . ?
C1 N1 H1C 106.3 . . ?
C15 N1 H1C 106.3 . . ?
Ni1 N1 H1C 106.3 . . ?
C17 N5 Ni1 108.2(3) . . ?
C17 N5 H5A 110.1 . . ?
Ni1 N5 H5A 110.1 . . ?
C17 N5 H5B 110.1 . . ?
Ni1 N5 H5B 110.1 . . ?
H5A N5 H5B 108.4 . . ?
C10 N4 C11 112.4(4) . . ?
C10 N4 Ni1 103.5(3) . . ?
C11 N4 Ni1 122.8(4) . . ?
C10 N4 H4D 105.6 . . ?
C11 N4 H4D 105.6 . . ?
Ni1 N4 H4D 105.6 . . ?
N5 C17 C19 116.0(5) . . ?
N5 C17 C18 108.2(4) . . ?
C19 C17 C18 114.1(4) . . ?
N5 C17 H17A 105.9 . . ?
C19 C17 H17A 105.9 . . ?
C18 C17 H17A 105.9 . . ?
C3 C5 H5G 109.5 . . ?
C3 C5 H5C 109.5 . . ?
H5G C5 H5C 109.5 . . ?
C3 C5 H5D 109.5 . . ?
H5G C5 H5D 109.5 . . ?
H5C C5 H5D 109.5 . . ?
C15 C14 C11 119.4(5) . . ?
C15 C14 H14A 107.5 . . ?
C11 C14 H14A 107.5 . . ?
C15 C14 H14C 107.5 . . ?
C11 C14 H14C 107.5 . . ?
H14A C14 H14C 107.0 . . ?
N3 C7 C8 114.9(5) . . ?
N3 C7 C6 109.8(4) . . ?
C8 C7 C6 110.7(4) . . ?
N3 C7 H7A 107.0 . . ?
C8 C7 H7A 107.0 . . ?
C6 C7 H7A 107.0 . . ?
N4 C10 C9 111.0(5) . . ?
N4 C10 H10D 109.4 . . ?
C9 C10 H10D 109.4 . . ?
N4 C10 H10C 109.4 . . ?
C9 C10 H10C 109.4 . . ?
H10D C10 H10C 108.0 . . ?
N2 C2 C1 109.9(5) . . ?
N2 C2 H2A 109.7 . . ?
C1 C2 H2A 109.7 . . ?
N2 C2 H2B 109.7 . . ?
C1 C2 H2B 109.7 . . ?
H2A C2 H2B 108.2 . . ?
C7 C8 H8A 109.5 . . ?
C7 C8 H8B 109.5 . . ?
H8A C8 H8B 109.5 . . ?
C7 C8 H8C 109.5 . . ?
H8A C8 H8C 109.5 . . ?
H8B C8 H8C 109.5 . . ?
C24 C25 C20 122.0(6) . . ?
C24 C25 H25A 119.0 . . ?
C20 C25 H25A 119.0 . . ?
N4 C11 C13 109.5(4) . . ?
N4 C11 C14 109.9(4) . . ?
C13 C11 C14 111.0(5) . . ?
N4 C11 C12 111.0(5) . . ?
C13 C11 C12 107.3(5) . . ?
C14 C11 C12 108.2(5) . . ?
C15 C16 H16A 109.5 . . ?
C15 C16 H16B 109.5 . . ?
H16A C16 H16B 109.5 . . ?
C15 C16 H16C 109.5 . . ?
H16A C16 H16C 109.5 . . ?
H16B C16 H16C 109.5 . . ?
N2 C3 C6 110.4(4) . . ?
N2 C3 C5 106.9(4) . . ?
C6 C3 C5 111.9(5) . . ?
N2 C3 C4 111.7(5) . . ?
C6 C3 C4 109.1(5) . . ?
C5 C3 C4 106.7(4) . . ?
C20 C19 C17 112.4(4) . . ?
C20 C19 H19A 109.1 . . ?
C17 C19 H19A 109.1 . . ?
C20 C19 H19B 109.1 . . ?
C17 C19 H19B 109.1 . . ?
H19A C19 H19B 107.9 . . ?
N1 C1 C2 110.5(5) . . ?
N1 C1 H1A 109.5 . . ?
C2 C1 H1A 109.5 . . ?
N1 C1 H1B 109.5 . . ?
C2 C1 H1B 109.5 . . ?
H1A C1 H1B 108.1 . . ?
N1 C15 C14 110.2(5) . . ?
N1 C15 C16 111.0(4) . . ?
C14 C15 C16 109.1(5) . . ?
N1 C15 H15A 108.8 . . ?
C14 C15 H15A 108.8 . . ?
C16 C15 H15A 108.8 . . ?
C3 C4 H4A 109.5 . . ?
C3 C4 H4B 109.5 . . ?
H4A C4 H4B 109.5 . . ?
C3 C4 H4C 109.5 . . ?
H4A C4 H4C 109.5 . . ?
H4B C4 H4C 109.5 . . ?
C25 C24 C23 119.5(6) . . ?
C25 C24 H24A 120.3 . . ?
C23 C24 H24A 120.3 . . ?
C25 C20 C21 117.1(6) . . ?
C25 C20 C19 121.3(5) . . ?
C21 C20 C19 121.5(6) . . ?
C11 C13 H13B 109.5 . . ?
C11 C13 H13C 109.5 . . ?
H13B C13 H13C 109.5 . . ?
C11 C13 H13D 109.5 . . ?
H13B C13 H13D 109.5 . . ?
H13C C13 H13D 109.5 . . ?
C22 C23 C24 119.1(6) . . ?
C22 C23 H23A 120.5 . . ?
C24 C23 H23A 120.5 . . ?
C11 C12 H12B 109.5 . . ?
C11 C12 H12C 109.5 . . ?
H12B C12 H12C 109.5 . . ?
C11 C12 H12D 109.5 . . ?
H12B C12 H12D 109.5 . . ?
H12C C12 H12D 109.5 . . ?
C23 C22 C21 120.9(7) . . ?
C23 C22 H22A 119.6 . . ?
C21 C22 H22A 119.6 . . ?
C22 C21 C20 121.5(6) . . ?
C22 C21 H21A 119.2 . . ?
C20 C21 H21A 119.2 . . ?
O16 Cl2 O17 109.0(5) . . ?
O16 Cl2 O15 109.2(4) . . ?
O17 Cl2 O15 108.3(4) . . ?
O16 Cl2 O14 113.3(4) . . ?
O17 Cl2 O14 107.5(4) . . ?
O15 Cl2 O14 109.4(4) . . ?
O6 Cl3 O8 113.4(6) . . ?
O6 Cl3 O7 110.4(9) . . ?
O8 Cl3 O7 108.1(6) . . ?
O6 Cl3 O9 105.8(5) . . ?
O8 Cl3 O9 111.5(5) . . ?
O7 Cl3 O9 107.5(6) . . ?
O20 Cl4 O21 109.6(4) . . ?
O20 Cl4 O19 110.4(3) . . ?
O21 Cl4 O19 109.0(3) . . ?
O20 Cl4 O18 110.3(3) . . ?
O21 Cl4 O18 108.0(3) . . ?
O19 Cl4 O18 109.5(3) . . ?
O2 C18 O1 125.8(5) . . ?
O2 C18 C17 118.6(5) . . ?
O1 C18 C17 115.6(4) . . ?

loop_
_geom_bond_atom_site_label_1
_geom_bond_atom_site_label_2
_geom_bond_distance
_geom_bond_site_symmetry_2
_geom_bond_publ_flag
Ni3 N13 2.125(5) . ?
Ni3 N10 2.126(4) . ?
Ni3 N11 2.134(5) . ?
Ni3 O3 2.146(4) . ?
Ni3 N14 2.164(4) . ?
Ni3 N12 2.181(5) . ?
Ni2 N6 2.090(5) . ?
Ni2 N8 2.107(5) . ?
Ni2 O5 2.150(4) . ?
Ni2 N9 2.153(5) . ?
Ni2 O4 2.158(4) . ?
Ni2 N7 2.170(5) . ?
Ni1 O1 2.084(4) . ?
Ni1 N3 2.106(4) . ?
Ni1 N5 2.126(4) . ?
Ni1 N1 2.128(4) . ?
Ni1 N4 2.206(5) . ?
Ni1 N2 2.219(5) . ?
Cl1 O13 1.352(6) . ?
Cl1 O10 1.383(8) . ?
Cl1 O12 1.399(6) . ?
Cl1 O11 1.415(5) . ?
O3 C42 1.279(6) . ?
N11 C59 1.457(7) . ?
N11 C57 1.499(7) . ?
N11 H11A 0.9300 . ?
N7 C36 1.495(7) . ?
N7 C35 1.504(7) . ?
N7 H7B 0.9300 . ?
O4 C42 1.231(6) . ?
N6 C32 1.494(7) . ?
N6 C34 1.501(7) . ?
N6 H6B 0.9300 . ?
N14 C52 1.482(7) . ?
N14 C53 1.524(7) . ?
N14 H14B 0.9300 . ?
N13 C51 1.465(7) . ?
N13 C65 1.494(7) . ?
N13 H13A 0.9300 . ?
N10 C43 1.480(6) . ?
N10 H10A 0.9200 . ?
N10 H10B 0.9200 . ?
C43 C44 1.530(7) . ?
C43 C42 1.536(7) . ?
C43 H43A 1.0000 . ?
N8 C40 1.469(7) . ?
N8 C26 1.478(7) . ?
N8 H8D 0.9300 . ?
C51 C52 1.513(8) . ?
C51 H51A 0.9900 . ?
C51 H51B 0.9900 . ?
C59 C60 1.506(8) . ?
C59 H59A 0.9900 . ?
C59 H59B 0.9900 . ?
C65 C64 1.510(8) . ?
C65 C66 1.515(8) . ?
C65 H65A 1.0000 . ?
N9 C27 1.482(7) . ?
N9 C28 1.494(7) . ?
N9 H9C 0.9300 . ?
C46 C45 1.380(8) . ?
C46 C47 1.387(8) . ?
C46 H46A 0.9500 . ?
N12 C60 1.483(7) . ?
N12 C61 1.503(7) . ?
N12 H12A 0.9300 . ?
C32 C31 1.509(9) . ?
C32 C33 1.535(8) . ?
C32 H32A 1.0000 . ?
C27 C26 1.499(8) . ?
C27 H27A 0.9900 . ?
C27 H27B 0.9900 . ?
C35 C34 1.472(8) . ?
C35 H35A 0.9900 . ?
C35 H35B 0.9900 . ?
C40 C41 1.519(8) . ?
C40 C39 1.527(8) . ?
C40 H40A 1.0000 . ?
C60 H60A 0.9900 . ?
C60 H60B 0.9900 . ?
C58 C57 1.530(8) . ?
C58 H58A 0.9800 . ?
C58 H58B 0.9800 . ?
C58 H58C 0.9800 . ?
C57 C56 1.515(8) . ?
C57 H57A 1.0000 . ?
C52 H52A 0.9900 . ?
C52 H52B 0.9900 . ?
C28 C31 1.520(8) . ?
C28 C30 1.534(8) . ?
C28 C29 1.540(8) . ?
C50 C45 1.361(9) . ?
C50 C49 1.394(8) . ?
C50 H50A 0.9500 . ?
C61 C62 1.513(8) . ?
C61 C63 1.525(8) . ?
C61 C64 1.542(9) . ?
C38 C36 1.524(8) . ?
C38 H38A 0.9800 . ?
C38 H38B 0.9800 . ?
C38 H38C 0.9800 . ?
C34 H34A 0.9900 . ?
C34 H34B 0.9900 . ?
C64 H64A 0.9900 . ?
C64 H64B 0.9900 . ?
C53 C56 1.492(8) . ?
C53 C54 1.513(8) . ?
C53 C55 1.527(8) . ?
C62 H62A 0.9800 . ?
C62 H62B 0.9800 . ?
C62 H62C 0.9800 . ?
C44 C45 1.505(8) . ?
C44 H44A 0.9900 . ?
C44 H44B 0.9900 . ?
C26 H26A 0.9900 . ?
C26 H26B 0.9900 . ?
C54 H54A 0.9800 . ?
C54 H54B 0.9800 . ?
C54 H54C 0.9800 . ?
C31 H31A 0.9900 . ?
C31 H31B 0.9900 . ?
C37 C36 1.539(9) . ?
C37 H37A 0.9800 . ?
C37 H37B 0.9800 . ?
C37 H37C 0.9800 . ?
C48 C49 1.346(9) . ?
C48 C47 1.388(10) . ?
C48 H48A 0.9500 . ?
C29 H29A 0.9800 . ?
C29 H29B 0.9800 . ?
C29 H29C 0.9800 . ?
C47 H47A 0.9500 . ?
C39 C36 1.523(8) . ?
C39 H39A 0.9900 . ?
C39 H39B 0.9900 . ?
C66 H66A 0.9800 . ?
C66 H66B 0.9800 . ?
C66 H66C 0.9800 . ?
C41 H41A 0.9800 . ?
C41 H41B 0.9800 . ?
C41 H41C 0.9800 . ?
C30 H30A 0.9800 . ?
C30 H30B 0.9800 . ?
C30 H30C 0.9800 . ?
C33 H33A 0.9800 . ?
C33 H33B 0.9800 . ?
C33 H33C 0.9800 . ?
C55 H55A 0.9800 . ?
C55 H55B 0.9800 . ?
C55 H55C 0.9800 . ?
C56 H56A 0.9900 . ?
C56 H56B 0.9900 . ?
C63 H63A 0.9800 . ?
C63 H63B 0.9800 . ?
C63 H63C 0.9800 . ?
C49 H49A 0.9500 . ?
O2 C18 1.237(6) . ?
N2 C2 1.482(7) . ?
N2 C3 1.504(7) . ?
N2 H2C 0.9300 . ?
O1 C18 1.265(6) . ?
N3 C9 1.474(7) . ?
N3 C7 1.481(6) . ?
N3 H3A 0.9300 . ?
C9 C10 1.502(8) . ?
C9 H9A 0.9900 . ?
C9 H9B 0.9900 . ?
C6 C3 1.505(7) . ?
C6 C7 1.531(8) . ?
C6 H6A 0.9900 . ?
C6 H6C 0.9900 . ?
N1 C1 1.450(7) . ?
N1 C15 1.496(7) . ?
N1 H1C 0.9300 . ?
N5 C17 1.468(6) . ?
N5 H5A 0.9200 . ?
N5 H5B 0.9200 . ?
N4 C10 1.489(7) . ?
N4 C11 1.504(7) . ?
N4 H4D 0.9300 . ?
C17 C19 1.511(7) . ?
C17 C18 1.532(7) . ?
C17 H17A 1.0000 . ?
C5 C3 1.527(7) . ?
C5 H5G 0.9800 . ?
C5 H5C 0.9800 . ?
C5 H5D 0.9800 . ?
C14 C15 1.507(8) . ?
C14 C11 1.525(8) . ?
C14 H14A 0.9900 . ?
C14 H14C 0.9900 . ?
C7 C8 1.521(7) . ?
C7 H7A 1.0000 . ?
C10 H10D 0.9900 . ?
C10 H10C 0.9900 . ?
C2 C1 1.508(8) . ?
C2 H2A 0.9900 . ?
C2 H2B 0.9900 . ?
C8 H8A 0.9800 . ?
C8 H8B 0.9800 . ?
C8 H8C 0.9800 . ?
C25 C24 1.374(8) . ?
C25 C20 1.384(8) . ?
C25 H25A 0.9500 . ?
C11 C13 1.521(8) . ?
C11 C12 1.536(8) . ?
C16 C15 1.527(7) . ?
C16 H16A 0.9800 . ?
C16 H16B 0.9800 . ?
C16 H16C 0.9800 . ?
C3 C4 1.551(7) . ?
C19 C20 1.501(8) . ?
C19 H19A 0.9900 . ?
C19 H19B 0.9900 . ?
C1 H1A 0.9900 . ?
C1 H1B 0.9900 . ?
C15 H15A 1.0000 . ?
C4 H4A 0.9800 . ?
C4 H4B 0.9800 . ?
C4 H4C 0.9800 . ?
C24 C23 1.401(10) . ?
C24 H24A 0.9500 . ?
C20 C21 1.384(8) . ?
C13 H13B 0.9800 . ?
C13 H13C 0.9800 . ?
C13 H13D 0.9800 . ?
C23 C22 1.353(9) . ?
C23 H23A 0.9500 . ?
C12 H12B 0.9800 . ?
C12 H12C 0.9800 . ?
C12 H12D 0.9800 . ?
C22 C21 1.377(9) . ?
C22 H22A 0.9500 . ?
C21 H21A 0.9500 . ?
Cl2 O16 1.392(6) . ?
Cl2 O17 1.399(6) . ?
Cl2 O15 1.416(5) . ?
Cl2 O14 1.419(5) . ?
Cl3 O6 1.325(8) . ?
Cl3 O8 1.336(6) . ?
Cl3 O7 1.371(9) . ?
Cl3 O9 1.405(6) . ?
Cl4 O20 1.394(5) . ?
Cl4 O21 1.403(5) . ?
Cl4 O19 1.422(4) . ?
Cl4 O18 1.440(4) . ?

loop_
_geom_hbond_atom_site_label_D
_geom_hbond_atom_site_label_H
_geom_hbond_atom_site_label_A
_geom_hbond_distance_DH
_geom_hbond_distance_HA
_geom_hbond_distance_DA
_geom_hbond_angle_DHA
_geom_hbond_site_symmetry_A
N11 H11A O11 0.93 2.19 3.099(7) 165.3 1_655
N13 H13A O11 0.93 2.26 3.163(7) 163.2 1_655
N10 H10B O9 0.92 2.21 3.097(7) 162.4 3_645
N8 H8D O13 0.93 2.13 3.021(8) 159.1 .
N9 H9C O15 0.93 2.16 3.025(7) 153.3 .
N2 H2C O17 0.93 2.18 3.070(7) 159.9 .
N3 H3A O2 0.93 2.10 2.979(6) 157.2 4_565
N1 H1C O2 0.93 1.96 2.861(6) 164.1 4_565

loop_
_geom_torsion_atom_site_label_1
_geom_torsion_atom_site_label_2
_geom_torsion_atom_site_label_3
_geom_torsion_atom_site_label_4
_geom_torsion
_geom_torsion_site_symmetry_1
_geom_torsion_site_symmetry_2
_geom_torsion_site_symmetry_3
_geom_torsion_site_symmetry_4
_geom_torsion_publ_flag
N13 Ni3 O3 C42 170.3(4) . . . . ?
N10 Ni3 O3 C42 -12.7(4) . . . . ?
N11 Ni3 O3 C42 26.9(19) . . . . ?
N14 Ni3 O3 C42 86.0(4) . . . . ?
N12 Ni3 O3 C42 -101.1(4) . . . . ?
N13 Ni3 N11 C59 112.3(4) . . . . ?
N10 Ni3 N11 C59 -65.8(4) . . . . ?
O3 Ni3 N11 C59 -104.7(17) . . . . ?
N14 Ni3 N11 C59 -163.7(4) . . . . ?
N12 Ni3 N11 C59 24.0(4) . . . . ?
N13 Ni3 N11 C57 -120.7(4) . . . . ?
N10 Ni3 N11 C57 61.2(4) . . . . ?
O3 Ni3 N11 C57 22.3(19) . . . . ?
N14 Ni3 N11 C57 -36.7(4) . . . . ?
N12 Ni3 N11 C57 151.0(4) . . . . ?
N6 Ni2 N7 C36 141.0(4) . . . . ?
N8 Ni2 N7 C36 39.8(4) . . . . ?
O5 Ni2 N7 C36 -48.5(4) . . . . ?
N9 Ni2 N7 C36 88.1(10) . . . . ?
O4 Ni2 N7 C36 -131.9(4) . . . . ?
N6 Ni2 N7 C35 12.1(3) . . . . ?
N8 Ni2 N7 C35 -89.1(3) . . . . ?
O5 Ni2 N7 C35 -177.4(3) . . . . ?
N9 Ni2 N7 C35 -40.8(11) . . . . ?
O4 Ni2 N7 C35 99.2(3) . . . . ?
N6 Ni2 O4 C42 -179.7(5) . . . . ?
N8 Ni2 O4 C42 43.9(12) . . . . ?
O5 Ni2 O4 C42 -6.4(5) . . . . ?
N9 Ni2 O4 C42 -92.4(5) . . . . ?
N7 Ni2 O4 C42 94.6(5) . . . . ?
N8 Ni2 N6 C32 -129.8(4) . . . . ?
O5 Ni2 N6 C32 20.6(11) . . . . ?
N9 Ni2 N6 C32 -45.8(4) . . . . ?
O4 Ni2 N6 C32 57.8(4) . . . . ?
N7 Ni2 N6 C32 142.6(4) . . . . ?
N8 Ni2 N6 C34 104.2(4) . . . . ?
O5 Ni2 N6 C34 -105.4(9) . . . . ?
N9 Ni2 N6 C34 -171.8(4) . . . . ?
O4 Ni2 N6 C34 -68.3(4) . . . . ?
N7 Ni2 N6 C34 16.6(4) . . . . ?
N13 Ni3 N14 C52 2.8(4) . . . . ?
N10 Ni3 N14 C52 165.4(4) . . . . ?
N11 Ni3 N14 C52 -95.3(4) . . . . ?
O3 Ni3 N14 C52 89.4(4) . . . . ?
N12 Ni3 N14 C52 -50.7(11) . . . . ?
N13 Ni3 N14 C53 129.8(4) . . . . ?
N10 Ni3 N14 C53 -67.7(4) . . . . ?
N11 Ni3 N14 C53 31.6(4) . . . . ?
O3 Ni3 N14 C53 -143.6(4) . . . . ?
N12 Ni3 N14 C53 76.2(11) . . . . ?
N10 Ni3 N13 C51 -72.4(7) . . . . ?
N11 Ni3 N13 C51 114.1(3) . . . . ?
O3 Ni3 N13 C51 -62.6(3) . . . . ?
N14 Ni3 N13 C51 25.1(3) . . . . ?
N12 Ni3 N13 C51 -163.7(3) . . . . ?
N10 Ni3 N13 C65 51.5(8) . . . . ?
N11 Ni3 N13 C65 -122.0(4) . . . . ?
O3 Ni3 N13 C65 61.3(4) . . . . ?
N14 Ni3 N13 C65 149.0(4) . . . . ?
N12 Ni3 N13 C65 -39.8(4) . . . . ?
N13 Ni3 N10 C43 37.1(8) . . . . ?
N11 Ni3 N10 C43 -149.4(4) . . . . ?
O3 Ni3 N10 C43 27.0(3) . . . . ?
N14 Ni3 N10 C43 -58.3(4) . . . . ?
N12 Ni3 N10 C43 128.1(4) . . . . ?
Ni3 N10 C43 C44 -163.1(4) . . . . ?
Ni3 N10 C43 C42 -36.5(5) . . . . ?
N6 Ni2 N8 C40 -133.4(4) . . . . ?
O5 Ni2 N8 C40 52.1(4) . . . . ?
N9 Ni2 N8 C40 139.6(4) . . . . ?
O4 Ni2 N8 C40 2.0(11) . . . . ?
N7 Ni2 N8 C40 -48.3(4) . . . . ?
N6 Ni2 N8 C26 101.2(4) . . . . ?
O5 Ni2 N8 C26 -73.4(4) . . . . ?
N9 Ni2 N8 C26 14.2(4) . . . . ?
O4 Ni2 N8 C26 -123.4(9) . . . . ?
N7 Ni2 N8 C26 -173.7(4) . . . . ?
Ni2 O4 C42 O3 4.4(9) . . . . ?
Ni2 O4 C42 C43 -173.7(3) . . . . ?
Ni3 O3 C42 O4 177.2(4) . . . . ?
Ni3 O3 C42 C43 -4.6(6) . . . . ?
N10 C43 C42 O4 -154.2(5) . . . . ?
C44 C43 C42 O4 -27.0(7) . . . . ?
N10 C43 C42 O3 27.4(6) . . . . ?
C44 C43 C42 O3 154.7(5) . . . . ?
C65 N13 C51 C52 -178.4(5) . . . . ?
Ni3 N13 C51 C52 -49.5(5) . . . . ?
C57 N11 C59 C60 178.9(5) . . . . ?
Ni3 N11 C59 C60 -49.8(5) . . . . ?
C51 N13 C65 C64 177.3(5) . . . . ?
Ni3 N13 C65 C64 57.4(6) . . . . ?
C51 N13 C65 C66 -61.0(6) . . . . ?
Ni3 N13 C65 C66 179.1(4) . . . . ?
N6 Ni2 N9 C27 -87.0(4) . . . . ?
N8 Ni2 N9 C27 14.2(4) . . . . ?
O5 Ni2 N9 C27 103.1(4) . . . . ?
O4 Ni2 N9 C27 -173.2(3) . . . . ?
N7 Ni2 N9 C27 -34.4(11) . . . . ?
N6 Ni2 N9 C28 42.2(4) . . . . ?
N8 Ni2 N9 C28 143.4(4) . . . . ?
O5 Ni2 N9 C28 -127.6(4) . . . . ?
O4 Ni2 N9 C28 -44.0(4) . . . . ?
N7 Ni2 N9 C28 94.9(10) . . . . ?
N13 Ni3 N12 C60 -93.0(4) . . . . ?
N10 Ni3 N12 C60 104.4(4) . . . . ?
N11 Ni3 N12 C60 5.2(4) . . . . ?
O3 Ni3 N12 C60 -179.1(4) . . . . ?
N14 Ni3 N12 C60 -39.8(12) . . . . ?
N13 Ni3 N12 C61 37.6(4) . . . . ?
N10 Ni3 N12 C61 -125.0(4) . . . . ?
N11 Ni3 N12 C61 135.8(4) . . . . ?
O3 Ni3 N12 C61 -48.6(4) . . . . ?
N14 Ni3 N12 C61 90.7(10) . . . . ?
C34 N6 C32 C31 -175.1(5) . . . . ?
Ni2 N6 C32 C31 63.6(5) . . . . ?
C34 N6 C32 C33 -52.8(7) . . . . ?
Ni2 N6 C32 C33 -174.1(4) . . . . ?
C28 N9 C27 C26 -174.8(5) . . . . ?
Ni2 N9 C27 C26 -40.9(5) . . . . ?
C36 N7 C35 C34 -173.9(5) . . . . ?
Ni2 N7 C35 C34 -40.6(5) . . . . ?
C26 N8 C40 C41 -47.3(7) . . . . ?
Ni2 N8 C40 C41 -168.7(4) . . . . ?
C26 N8 C40 C39 -170.0(5) . . . . ?
Ni2 N8 C40 C39 68.6(5) . . . . ?
C61 N12 C60 C59 -169.0(5) . . . . ?
Ni3 N12 C60 C59 -33.7(6) . . . . ?
N11 C59 C60 N12 58.4(7) . . . . ?
C59 N11 C57 C56 -179.9(5) . . . . ?
Ni3 N11 C57 C56 56.6(6) . . . . ?
C59 N11 C57 C58 -56.5(7) . . . . ?
Ni3 N11 C57 C58 180.0(4) . . . . ?
C53 N14 C52 C51 -164.6(5) . . . . ?
Ni3 N14 C52 C51 -30.6(5) . . . . ?
N13 C51 C52 N14 56.9(6) . . . . ?
C27 N9 C28 C31 73.2(6) . . . . ?
Ni2 N9 C28 C31 -51.9(6) . . . . ?
C27 N9 C28 C30 -165.3(5) . . . . ?
Ni2 N9 C28 C30 69.6(5) . . . . ?
C27 N9 C28 C29 -48.6(6) . . . . ?
Ni2 N9 C28 C29 -173.7(4) . . . . ?
C60 N12 C61 C62 -43.4(7) . . . . ?
Ni3 N12 C61 C62 -171.0(4) . . . . ?
C60 N12 C61 C63 -161.2(5) . . . . ?
Ni3 N12 C61 C63 71.2(6) . . . . ?
C60 N12 C61 C64 77.7(6) . . . . ?
Ni3 N12 C61 C64 -49.9(6) . . . . ?
N7 C35 C34 N6 60.5(6) . . . . ?
C32 N6 C34 C35 -172.6(5) . . . . ?
Ni2 N6 C34 C35 -44.6(5) . . . . ?
N13 C65 C64 C61 -68.8(7) . . . . ?
C66 C65 C64 C61 167.6(6) . . . . ?
N12 C61 C64 C65 63.8(7) . . . . ?
C62 C61 C64 C65 -173.0(5) . . . . ?
C63 C61 C64 C65 -54.1(7) . . . . ?
C52 N14 C53 C56 79.1(6) . . . . ?
Ni3 N14 C53 C56 -45.7(6) . . . . ?
C52 N14 C53 C54 -43.3(6) . . . . ?
Ni3 N14 C53 C54 -168.1(4) . . . . ?
C52 N14 C53 C55 -160.2(5) . . . . ?
Ni3 N14 C53 C55 75.1(5) . . . . ?
N10 C43 C44 C45 -56.1(7) . . . . ?
C42 C43 C44 C45 179.7(5) . . . . ?
C40 N8 C26 C27 -166.9(5) . . . . ?
Ni2 N8 C26 C27 -40.9(5) . . . . ?
N9 C27 C26 N8 57.7(7) . . . . ?
N6 C32 C31 C28 -69.7(7) . . . . ?
C33 C32 C31 C28 165.6(5) . . . . ?
N9 C28 C31 C32 61.9(7) . . . . ?
C30 C28 C31 C32 -56.4(7) . . . . ?
C29 C28 C31 C32 -175.4(5) . . . . ?
C49 C50 C45 C46 -0.6(9) . . . . ?
C49 C50 C45 C44 -178.7(5) . . . . ?
C47 C46 C45 C50 2.0(9) . . . . ?
C47 C46 C45 C44 -179.8(6) . . . . ?
C43 C44 C45 C50 -63.9(7) . . . . ?
C43 C44 C45 C46 118.0(6) . . . . ?
C45 C46 C47 C48 -2.8(10) . . . . ?
C49 C48 C47 C46 2.2(10) . . . . ?
N8 C40 C39 C36 -72.8(7) . . . . ?
C41 C40 C39 C36 161.4(5) . . . . ?
C35 N7 C36 C39 76.5(6) . . . . ?
Ni2 N7 C36 C39 -47.1(6) . . . . ?
C35 N7 C36 C38 -161.1(5) . . . . ?
Ni2 N7 C36 C38 75.3(5) . . . . ?
C35 N7 C36 C37 -44.1(7) . . . . ?
Ni2 N7 C36 C37 -167.7(4) . . . . ?
C40 C39 C36 N7 58.9(7) . . . . ?
C40 C39 C36 C38 -60.7(7) . . . . ?
C40 C39 C36 C37 -178.2(5) . . . . ?
C54 C53 C56 C57 -172.8(5) . . . . ?
N14 C53 C56 C57 64.9(7) . . . . ?
C55 C53 C56 C57 -53.9(7) . . . . ?
N11 C57 C56 C53 -71.9(7) . . . . ?
C58 C57 C56 C53 163.6(6) . . . . ?
C47 C48 C49 C50 -0.8(10) . . . . ?
C45 C50 C49 C48 0.0(10) . . . . ?
O1 Ni1 N2 C2 -177.6(3) . . . . ?
N3 Ni1 N2 C2 -92.4(3) . . . . ?
N5 Ni1 N2 C2 104.4(3) . . . . ?
N1 Ni1 N2 C2 9.1(3) . . . . ?
N4 Ni1 N2 C2 -37.3(9) . . . . ?
O1 Ni1 N2 C3 -47.9(4) . . . . ?
N3 Ni1 N2 C3 37.3(4) . . . . ?
N5 Ni1 N2 C3 -125.9(4) . . . . ?
N1 Ni1 N2 C3 138.8(4) . . . . ?
N4 Ni1 N2 C3 92.4(8) . . . . ?
N3 Ni1 O1 C18 173.9(4) . . . . ?
N5 Ni1 O1 C18 -9.4(4) . . . . ?
N1 Ni1 O1 C18 14.8(14) . . . . ?
N4 Ni1 O1 C18 89.3(4) . . . . ?
N2 Ni1 O1 C18 -98.7(4) . . . . ?
O1 Ni1 N3 C9 -69.7(3) . . . . ?
N5 Ni1 N3 C9 -80.9(7) . . . . ?
N1 Ni1 N3 C9 107.6(3) . . . . ?
N4 Ni1 N3 C9 20.7(3) . . . . ?
N2 Ni1 N3 C9 -169.7(3) . . . . ?
O1 Ni1 N3 C7 53.9(3) . . . . ?
N5 Ni1 N3 C7 42.8(8) . . . . ?
N1 Ni1 N3 C7 -128.7(4) . . . . ?
N4 Ni1 N3 C7 144.3(4) . . . . ?
N2 Ni1 N3 C7 -46.1(4) . . . . ?
C7 N3 C9 C10 -172.7(5) . . . . ?
Ni1 N3 C9 C10 -47.2(5) . . . . ?
O1 Ni1 N1 C1 -93.7(13) . . . . ?
N3 Ni1 N1 C1 107.6(3) . . . . ?
N5 Ni1 N1 C1 -70.0(3) . . . . ?
N4 Ni1 N1 C1 -168.3(3) . . . . ?
N2 Ni1 N1 C1 20.8(3) . . . . ?
O1 Ni1 N1 C15 34.5(15) . . . . ?
N3 Ni1 N1 C15 -124.3(4) . . . . ?
N5 Ni1 N1 C15 58.2(4) . . . . ?
N4 Ni1 N1 C15 -40.1(4) . . . . ?
N2 Ni1 N1 C15 149.0(4) . . . . ?
O1 Ni1 N5 C17 26.3(3) . . . . ?
N3 Ni1 N5 C17 37.7(8) . . . . ?
N1 Ni1 N5 C17 -150.7(3) . . . . ?
N4 Ni1 N5 C17 -61.8(3) . . . . ?
N2 Ni1 N5 C17 126.1(3) . . . . ?
O1 Ni1 N4 C10 93.1(3) . . . . ?
N3 Ni1 N4 C10 7.6(3) . . . . ?
N5 Ni1 N4 C10 170.9(3) . . . . ?
N1 Ni1 N4 C10 -93.9(3) . . . . ?
N2 Ni1 N4 C10 -47.9(9) . . . . ?
O1 Ni1 N4 C11 -138.4(4) . . . . ?
N3 Ni1 N4 C11 136.0(4) . . . . ?
N5 Ni1 N4 C11 -60.7(4) . . . . ?
N1 Ni1 N4 C11 34.5(4) . . . . ?
N2 Ni1 N4 C11 80.6(9) . . . . ?
Ni1 N5 C17 C19 -167.4(4) . . . . ?
Ni1 N5 C17 C18 -37.7(5) . . . . ?
C9 N3 C7 C8 -47.2(6) . . . . ?
Ni1 N3 C7 C8 -166.2(4) . . . . ?
C9 N3 C7 C6 -172.8(4) . . . . ?
Ni1 N3 C7 C6 68.2(5) . . . . ?
C3 C6 C7 N3 -75.9(6) . . . . ?
C3 C6 C7 C8 156.1(5) . . . . ?
C11 N4 C10 C9 -169.7(5) . . . . ?
Ni1 N4 C10 C9 -35.1(5) . . . . ?
N3 C9 C10 N4 58.8(6) . . . . ?
C3 N2 C2 C1 -171.5(4) . . . . ?
Ni1 N2 C2 C1 -37.3(5) . . . . ?
C10 N4 C11 C13 -160.6(5) . . . . ?
Ni1 N4 C11 C13 74.8(5) . . . . ?
C10 N4 C11 C14 77.3(6) . . . . ?
Ni1 N4 C11 C14 -47.3(6) . . . . ?
C10 N4 C11 C12 -42.4(6) . . . . ?
Ni1 N4 C11 C12 -166.9(4) . . . . ?
C15 C14 C11 N4 64.8(7) . . . . ?
C15 C14 C11 C13 -56.4(7) . . . . ?
C15 C14 C11 C12 -173.8(5) . . . . ?
C2 N2 C3 C6 78.6(6) . . . . ?
Ni1 N2 C3 C6 -46.7(5) . . . . ?
C2 N2 C3 C5 -159.4(5) . . . . ?
Ni1 N2 C3 C5 75.3(5) . . . . ?
C2 N2 C3 C4 -43.0(6) . . . . ?
Ni1 N2 C3 C4 -168.3(3) . . . . ?
C7 C6 C3 N2 62.4(6) . . . . ?
C7 C6 C3 C5 -56.6(6) . . . . ?
C7 C6 C3 C4 -174.4(5) . . . . ?
N5 C17 C19 C20 -55.8(7) . . . . ?
C18 C17 C19 C20 177.3(5) . . . . ?
C15 N1 C1 C2 -179.9(4) . . . . ?
Ni1 N1 C1 C2 -48.7(5) . . . . ?
N2 C2 C1 N1 61.4(6) . . . . ?
C1 N1 C15 C14 -174.6(4) . . . . ?
Ni1 N1 C15 C14 61.8(5) . . . . ?
C1 N1 C15 C16 -53.6(6) . . . . ?
Ni1 N1 C15 C16 -177.2(4) . . . . ?
C11 C14 C15 N1 -73.7(6) . . . . ?
C11 C14 C15 C16 164.2(5) . . . . ?
C20 C25 C24 C23 0.0(10) . . . . ?
C24 C25 C20 C21 1.9(9) . . . . ?
C24 C25 C20 C19 177.2(6) . . . . ?
C17 C19 C20 C25 -78.0(7) . . . . ?
C17 C19 C20 C21 97.1(6) . . . . ?
C25 C24 C23 C22 -1.5(10) . . . . ?
C24 C23 C22 C21 1.0(10) . . . . ?
C23 C22 C21 C20 1.0(10) . . . . ?
C25 C20 C21 C22 -2.4(9) . . . . ?
C19 C20 C21 C22 -177.7(5) . . . . ?
Ni1 O1 C18 O2 170.2(4) . . . . ?
Ni1 O1 C18 C17 -10.0(6) . . . . ?
N5 C17 C18 O2 -147.6(5) . . . . ?
C19 C17 C18 O2 -16.8(7) . . . . ?
N5 C17 C18 O1 32.6(6) . . . . ?
C19 C17 C18 O1 163.4(5) . . . . ?
